data_4073408
loop_
_publ_author_name
'Evans, William J.'
'Miller, Kevin A.'
'Kozimor, Stosh A.'
'Ziller, Joseph W.'
'DiPasquale, Antonio G.'
'Rheingold, Arnold L.'

_publ_section_title
;
 Actinide Hydride Complexes as Multielectron Reductants:&#x00A0; Analogous
 Reduction Chemistry from [(C5Me5)2UH]2, [(C5Me5)2UH2]2, and
 [(C5Me5)2ThH2]2
;
_journal_issue 14
_journal_name_full Organometallics
_journal_page_first 3568
_journal_paper_doi 10.1021/om7003139
_journal_volume 26
_journal_year 2007
_chemical_formula_sum 'C32 H40 Se2 U'
_chemical_formula_weight 820.59
_chemical_name_common UCI-KAM-1
_chemical_name_systematic
;
 ?
;
_space_group.centring_type P

_space_group_IT_number 169
_space_group.IT_number 169

_symmetry_cell_setting hexagonal
_symmetry_space_group_name_Hall 'P 61'
_symmetry_space_group_name_H-M 'P 61'
_atom_sites_solution_hydrogens geom
_atom_sites_solution_primary direct
_atom_sites_solution_secondary difmap
_audit_creation_method SHELXL-97
_cell_angle_alpha 90.00
_cell_angle_beta 90.00
_cell_angle_gamma 120.00
_cell_formula_units_Z 6
_cell_length_a 12.7763(6)
_cell_length_b 12.7763(6)
_cell_length_c 32.1519(19)
_cell_measurement_reflns_used 9925
_cell_measurement_temperature 100(2)
_cell_measurement_theta_max 27.98
_cell_measurement_theta_min 2.23
_cell_volume 4545.1(4)
_computing_cell_refinement 'Bruker SMART'
_computing_data_collection 'Bruker SMART'
_computing_data_reduction 'Bruker SAINT'
_computing_molecular_graphics ORTEP-32
_computing_publication_material WinGX
_computing_structure_refinement SHELXL-97
_computing_structure_solution SHELXS-97
_diffrn_ambient_temperature 100(2)
_diffrn_measured_fraction_theta_full 0.978
_diffrn_measured_fraction_theta_max 0.922
_diffrn_measurement_device_type 'CCD area detector'
_diffrn_measurement_method 'phi and omega scans'
_diffrn_radiation_monochromator graphite
_diffrn_radiation_source 'fine-focus sealed tube'
_diffrn_radiation_type MoK\a
_diffrn_radiation_wavelength 0.71073
_diffrn_reflns_av_R_equivalents 0.0366
_diffrn_reflns_av_sigmaI/netI 0.0532
_diffrn_reflns_limit_h_max 17
_diffrn_reflns_limit_h_min -17
_diffrn_reflns_limit_k_max 17
_diffrn_reflns_limit_k_min -17
_diffrn_reflns_limit_l_max 42
_diffrn_reflns_limit_l_min -42
_diffrn_reflns_number 19076
_diffrn_reflns_theta_full 25.00
_diffrn_reflns_theta_max 28.28
_diffrn_reflns_theta_min 2.23
_exptl_absorpt_coefficient_mu 7.777
_exptl_absorpt_correction_T_max 0.6971
_exptl_absorpt_correction_T_min 0.5102
_exptl_absorpt_correction_type multi-scan
_exptl_absorpt_process_details SADABS
_exptl_crystal_colour red
_exptl_crystal_density_diffrn 1.799
_exptl_crystal_density_method 'not measured'
_exptl_crystal_description plate
_exptl_crystal_F_000 2352
_exptl_crystal_size_max 0.10
_exptl_crystal_size_mid 0.10
_exptl_crystal_size_min 0.05
_refine_diff_density_max 1.321
_refine_diff_density_min -0.508
_refine_diff_density_rms 0.113
_refine_ls_abs_structure_details 'Flack H D (1983), Acta Cryst. A39, 876-881'
_refine_ls_abs_structure_Flack 0.018(8)
_refine_ls_extinction_method none
_refine_ls_goodness_of_fit_ref 1.025
_refine_ls_hydrogen_treatment constr
_refine_ls_matrix_type full
_refine_ls_number_parameters 327
_refine_ls_number_reflns 6385
_refine_ls_number_restraints 1
_refine_ls_restrained_S_all 1.024
_refine_ls_R_factor_all 0.0280
_refine_ls_R_factor_gt 0.0267
_refine_ls_shift/su_max 0.001
_refine_ls_shift/su_mean 0.000
_refine_ls_structure_factor_coef Fsqd
_refine_ls_weighting_details 'calc w=1/[\s^2^(Fo^2^)+(0.0084P)^2^+0.0000P] where P=(Fo^2^+2Fc^2^)/3'
_refine_ls_weighting_scheme calc
_refine_ls_wR_factor_gt 0.0464
_refine_ls_wR_factor_ref 0.0467
_reflns_number_gt 6232
_reflns_number_total 6385
_reflns_threshold_expression >2sigma(I)
_cod_data_source_file om7003139-file004.cif
_cod_data_source_block uci06
_cod_depositor_comments
;
The following automatic conversions were performed:

'_symmetry_cell_setting' value 'Hexagonal' changed to 'hexagonal'
according to /home/saulius/struct/CIF-dictionaries/cif_core.dic
dictionary named 'cif_core.dic' version 2.4.1 from 2010-06-29.

Automatic conversion script
Id: cif_fix_values 1715 2011-07-08 13:25:40Z adriana 

The following automatic conversions were performed:

'_space_group.centring_type' value 'primitive' was replaced with the
value 'P' as specified in the replacement file
'/home/antanas/src/cod-tools/trunk/data/replacement-values/replacement_values.lst'.

Automatic conversion script
Id: cif_fix_values 5642 2017-10-24 12:04:52Z antanas 
;
_cod_original_sg_symbol_H-M P6(1)
_cod_database_code 4073408

loop_
_symmetry_equiv_pos_as_xyz
'x, y, z'
'-y, x-y, z+1/3'
'-x+y, -x, z+2/3'
'-x, -y, z+1/2'
'y, -x+y, z+5/6'
'x-y, x, z+1/6'

loop_
_atom_site_label
_atom_site_type_symbol
_atom_site_fract_x
_atom_site_fract_y
_atom_site_fract_z
_atom_site_U_iso_or_equiv
_atom_site_adp_type
_atom_site_occupancy
_atom_site_symmetry_multiplicity
_atom_site_calc_flag
_atom_site_refinement_flags
C1 C 0.1380(5) 0.6174(6) 0.2271(2) 0.0231(15) Uani 1 1 d .
C2 C 0.1608(5) 0.5273(6) 0.2113(2) 0.0229(15) Uani 1 1 d .
C3 C 0.2447(5) 0.5776(5) 0.17876(19) 0.0203(14) Uani 1 1 d .
C4 C 0.2730(5) 0.6993(6) 0.17367(17) 0.0182(13) Uani 1 1 d .
C5 C 0.2070(6) 0.7222(6) 0.20342(19) 0.0174(14) Uani 1 1 d .
C6 C 0.0450(7) 0.5964(8) 0.2598(2) 0.041(2) Uani 1 1 d .
H6A H -0.0354 0.5368 0.2496 0.062 Uiso 1 1 calc R
H6B H 0.0470 0.6725 0.2658 0.062 Uiso 1 1 calc R
H6C H 0.0629 0.5660 0.2852 0.062 Uiso 1 1 calc R
C7 C 0.0863(6) 0.3960(6) 0.2235(2) 0.0309(18) Uani 1 1 d .
H7A H 0.0815 0.3892 0.2539 0.046 Uiso 1 1 calc R
H7B H 0.1243 0.3514 0.2125 0.046 Uiso 1 1 calc R
H7C H 0.0048 0.3622 0.2119 0.046 Uiso 1 1 calc R
C8 C 0.2790(6) 0.5082(6) 0.1492(2) 0.0267(15) Uani 1 1 d .
H8A H 0.2579 0.4299 0.1615 0.040 Uiso 1 1 calc R
H8B H 0.3662 0.5543 0.1439 0.040 Uiso 1 1 calc R
H8C H 0.2352 0.4952 0.1229 0.040 Uiso 1 1 calc R
C9 C 0.3456(5) 0.7825(6) 0.13929(19) 0.0242(15) Uani 1 1 d .
H9A H 0.2920 0.7749 0.1163 0.036 Uiso 1 1 calc R
H9B H 0.4053 0.7612 0.1295 0.036 Uiso 1 1 calc R
H9C H 0.3874 0.8659 0.1495 0.036 Uiso 1 1 calc R
C10 C 0.1984(6) 0.8381(6) 0.2036(2) 0.0271(14) Uani 1 1 d .
H10A H 0.2783 0.9079 0.1978 0.041 Uiso 1 1 calc R
H10B H 0.1704 0.8480 0.2309 0.041 Uiso 1 1 calc R
H10C H 0.1412 0.8322 0.1821 0.041 Uiso 1 1 calc R
C11 C 0.3593(7) 0.8492(6) 0.30811(19) 0.0241(16) Uani 1 1 d .
C12 C 0.3892(6) 0.7749(5) 0.33155(19) 0.0217(14) Uani 1 1 d .
C13 C 0.5071(6) 0.8027(5) 0.32062(19) 0.0212(14) Uani 1 1 d .
C14 C 0.5501(6) 0.8920(6) 0.2901(2) 0.0201(14) Uani 1 1 d .
C15 C 0.4588(6) 0.9220(5) 0.28240(18) 0.0188(14) Uani 1 1 d .
C16 C 0.2545(7) 0.8671(7) 0.3169(2) 0.0345(18) Uani 1 1 d .
H16A H 0.1830 0.7889 0.3232 0.052 Uiso 1 1 calc R
H16B H 0.2384 0.9028 0.2925 0.052 Uiso 1 1 calc R
H16C H 0.2734 0.9213 0.3408 0.052 Uiso 1 1 calc R
C17 C 0.3135(6) 0.6949(5) 0.3669(2) 0.0367(17) Uani 1 1 d .
H17A H 0.3275 0.7440 0.3919 0.055 Uiso 1 1 calc R
H17B H 0.3361 0.6333 0.3724 0.055 Uiso 1 1 calc R
H17C H 0.2278 0.6554 0.3593 0.055 Uiso 1 1 calc R
C18 C 0.5812(6) 0.7577(6) 0.3420(2) 0.0275(15) Uani 1 1 d .
H18A H 0.6326 0.7480 0.3215 0.041 Uiso 1 1 calc R
H18B H 0.5275 0.6797 0.3551 0.041 Uiso 1 1 calc R
H18C H 0.6320 0.8161 0.3632 0.041 Uiso 1 1 calc R
C19 C 0.6784(6) 0.9617(6) 0.2733(2) 0.0293(17) Uani 1 1 d .
H19A H 0.7261 1.0338 0.2903 0.044 Uiso 1 1 calc R
H19B H 0.6767 0.9859 0.2445 0.044 Uiso 1 1 calc R
H19C H 0.7150 0.9102 0.2742 0.044 Uiso 1 1 calc R
C20 C 0.4738(6) 1.0243(5) 0.2546(2) 0.0266(16) Uani 1 1 d .
H20A H 0.4899 1.0094 0.2261 0.040 Uiso 1 1 calc R
H20B H 0.5417 1.1006 0.2646 0.040 Uiso 1 1 calc R
H20C H 0.3996 1.0290 0.2552 0.040 Uiso 1 1 calc R
C21 C 0.3068(6) 0.3634(5) 0.26524(18) 0.0179(14) Uani 1 1 d .
C22 C 0.2191(6) 0.2531(6) 0.2796(2) 0.0267(16) Uani 1 1 d .
H22 H 0.1737 0.2487 0.3037 0.032 Uiso 1 1 calc R
C23 C 0.1961(7) 0.1482(6) 0.2594(2) 0.0356(19) Uani 1 1 d .
H23 H 0.1373 0.0715 0.2699 0.043 Uiso 1 1 calc R
C24 C 0.2600(7) 0.1563(7) 0.2235(2) 0.0330(18) Uani 1 1 d .
H24 H 0.2428 0.0847 0.2090 0.040 Uiso 1 1 calc R
C25 C 0.3486(6) 0.2674(7) 0.2085(2) 0.0301(17) Uani 1 1 d .
H25 H 0.3921 0.2719 0.1839 0.036 Uiso 1 1 calc R
C26 C 0.3730(6) 0.3714(6) 0.2296(2) 0.0231(14) Uani 1 1 d .
H26 H 0.4344 0.4480 0.2199 0.028 Uiso 1 1 calc R
C27 C 0.6944(6) 0.7589(6) 0.2148(2) 0.0198(14) Uani 1 1 d .
C28 C 0.7024(6) 0.6860(6) 0.24479(19) 0.0251(15) Uani 1 1 d .
H28 H 0.6309 0.6171 0.2544 0.030 Uiso 1 1 calc R
C29 C 0.8124(6) 0.7117(6) 0.2610(2) 0.0301(17) Uani 1 1 d .
H29 H 0.8169 0.6594 0.2810 0.036 Uiso 1 1 calc R
C30 C 0.9156(6) 0.8129(6) 0.2481(2) 0.0325(17) Uani 1 1 d .
H30 H 0.9911 0.8338 0.2605 0.039 Uiso 1 1 calc R
C31 C 0.9093(6) 0.8848(7) 0.2170(2) 0.0305(16) Uani 1 1 d .
H31 H 0.9807 0.9531 0.2069 0.037 Uiso 1 1 calc R
C32 C 0.8001(5) 0.8566(6) 0.2012(2) 0.0238(15) Uani 1 1 d .
H32 H 0.7964 0.9061 0.1799 0.029 Uiso 1 1 calc R
Se1 Se 0.34629(6) 0.50440(6) 0.298118(19) 0.01940(15) Uani 1 1 d .
Se2 Se 0.54281(6) 0.72500(7) 0.19167(2) 0.02622(17) Uani 1 1 d .
U1 U 0.368636(16) 0.697662(18) 0.250205(10) 0.01472(4) Uani 1 1 d .

loop_
_atom_site_aniso_label
_atom_site_aniso_U_11
_atom_site_aniso_U_22
_atom_site_aniso_U_33
_atom_site_aniso_U_23
_atom_site_aniso_U_13
_atom_site_aniso_U_12
C1 0.006(3) 0.025(4) 0.035(4) 0.004(3) -0.004(3) 0.005(3)
C2 0.008(3) 0.020(4) 0.037(4) 0.000(3) -0.009(3) 0.003(3)
C3 0.017(3) 0.015(3) 0.025(3) -0.007(2) -0.012(2) 0.006(3)
C4 0.016(3) 0.023(3) 0.009(3) 0.002(2) -0.008(2) 0.005(3)
C5 0.010(3) 0.023(4) 0.020(3) 0.005(3) 0.001(3) 0.009(3)
C6 0.027(4) 0.052(5) 0.055(5) 0.025(4) 0.013(4) 0.028(4)
C7 0.014(4) 0.022(4) 0.045(5) 0.009(3) -0.010(3) 0.001(3)
C8 0.025(4) 0.024(3) 0.031(4) -0.013(3) -0.017(3) 0.012(3)
C9 0.027(4) 0.030(4) 0.021(4) -0.003(3) -0.003(3) 0.017(3)
C10 0.025(4) 0.024(4) 0.038(4) 0.006(3) 0.005(3) 0.017(3)
C11 0.043(5) 0.021(4) 0.011(4) 0.002(3) 0.007(3) 0.018(3)
C12 0.031(4) 0.021(3) 0.015(3) -0.002(2) 0.005(2) 0.015(3)
C13 0.032(4) 0.013(3) 0.018(4) -0.009(2) -0.007(3) 0.011(3)
C14 0.032(4) 0.015(3) 0.017(4) -0.007(2) -0.007(3) 0.016(3)
C15 0.027(4) 0.016(3) 0.014(3) -0.001(2) 0.002(3) 0.011(3)
C16 0.048(5) 0.040(5) 0.027(4) 0.001(3) 0.012(3) 0.031(4)
C17 0.061(5) 0.025(4) 0.023(4) 0.000(2) 0.017(3) 0.021(4)
C18 0.039(4) 0.014(4) 0.026(4) -0.002(3) -0.012(3) 0.010(3)
C19 0.029(4) 0.013(4) 0.038(5) -0.007(3) -0.005(3) 0.004(3)
C20 0.022(4) 0.023(3) 0.031(4) 0.001(3) 0.001(3) 0.009(3)
C21 0.024(4) 0.016(3) 0.018(3) -0.003(2) -0.009(3) 0.013(3)
C22 0.031(4) 0.023(4) 0.027(4) -0.001(3) -0.002(3) 0.015(3)
C23 0.044(5) 0.023(4) 0.039(5) -0.004(3) -0.017(3) 0.016(3)
C24 0.054(5) 0.028(5) 0.029(4) -0.015(3) -0.017(3) 0.029(4)
C25 0.036(4) 0.043(5) 0.025(4) -0.011(3) -0.003(3) 0.030(4)
C26 0.015(3) 0.023(4) 0.031(4) -0.003(3) 0.000(3) 0.010(3)
C27 0.015(3) 0.025(4) 0.020(4) -0.007(3) -0.005(3) 0.011(3)
C28 0.021(4) 0.022(4) 0.024(4) -0.004(3) -0.001(3) 0.004(3)
C29 0.041(5) 0.032(4) 0.026(4) 0.000(3) -0.001(3) 0.025(4)
C30 0.018(4) 0.032(4) 0.046(5) -0.004(3) -0.005(3) 0.012(3)
C31 0.019(4) 0.041(4) 0.030(4) 0.002(3) 0.000(3) 0.013(3)
C32 0.019(3) 0.022(4) 0.032(4) 0.001(3) 0.002(3) 0.011(3)
Se1 0.0270(4) 0.0149(3) 0.0174(3) -0.0006(3) -0.0001(3) 0.0113(3)
Se2 0.0147(3) 0.0391(4) 0.0183(4) -0.0005(3) 0.0018(3) 0.0086(3)
U1 0.01645(11) 0.01433(11) 0.01395(8) 0.00116(9) 0.00076(10) 0.00812(8)

loop_
_atom_type_symbol
_atom_type_description
_atom_type_scat_dispersion_real
_atom_type_scat_dispersion_imag
_atom_type_scat_source
C C 0.0033 0.0016 'International Tables Vol C Tables 4.2.6.8 and 6.1.1.4'
H H 0.0000 0.0000 'International Tables Vol C Tables 4.2.6.8 and 6.1.1.4'
Se Se -0.0929 2.2259 'International Tables Vol C Tables 4.2.6.8 and 6.1.1.4'
U U -9.6767 9.6646 'International Tables Vol C Tables 4.2.6.8 and 6.1.1.4'

loop_
_geom_angle_atom_site_label_1
_geom_angle_atom_site_label_2
_geom_angle_atom_site_label_3
_geom_angle
C5 C1 C2 107.2(6)
C5 C1 C6 127.7(6)
C2 C1 C6 124.7(6)
C5 C1 U1 75.0(3)
C2 C1 U1 77.1(3)
C6 C1 U1 119.4(4)
C3 C2 C1 108.4(6)
C3 C2 C7 127.9(6)
C1 C2 C7 122.7(6)
C3 C2 U1 76.3(3)
C1 C2 U1 72.8(3)
C7 C2 U1 125.8(4)
C2 C3 C4 107.8(5)
C2 C3 C8 125.6(5)
C4 C3 C8 125.7(6)
C2 C3 U1 74.3(3)
C4 C3 U1 74.2(3)
C8 C3 U1 126.4(4)
C5 C4 C3 107.5(5)
C5 C4 C9 125.7(6)
C3 C4 C9 126.3(5)
C5 C4 U1 72.9(3)
C3 C4 U1 76.1(3)
C9 C4 U1 123.2(4)
C4 C5 C1 109.1(6)
C4 C5 C10 122.9(6)
C1 C5 C10 127.2(6)
C4 C5 U1 77.3(3)
C1 C5 U1 74.8(3)
C10 C5 U1 122.5(4)
C1 C6 H6A 109.5
C1 C6 H6B 109.5
H6A C6 H6B 109.5
C1 C6 H6C 109.5
H6A C6 H6C 109.5
H6B C6 H6C 109.5
C2 C7 H7A 109.5
C2 C7 H7B 109.5
H7A C7 H7B 109.5
C2 C7 H7C 109.5
H7A C7 H7C 109.5
H7B C7 H7C 109.5
C3 C8 H8A 109.5
C3 C8 H8B 109.5
H8A C8 H8B 109.5
C3 C8 H8C 109.5
H8A C8 H8C 109.5
H8B C8 H8C 109.5
C4 C9 H9A 109.5
C4 C9 H9B 109.5
H9A C9 H9B 109.5
C4 C9 H9C 109.5
H9A C9 H9C 109.5
H9B C9 H9C 109.5
C5 C10 H10A 109.5
C5 C10 H10B 109.5
H10A C10 H10B 109.5
C5 C10 H10C 109.5
H10A C10 H10C 109.5
H10B C10 H10C 109.5
C12 C11 C15 107.5(6)
C12 C11 C16 124.6(6)
C15 C11 C16 126.3(6)
C12 C11 U1 76.4(4)
C15 C11 U1 73.9(3)
C16 C11 U1 126.7(5)
C11 C12 C13 108.2(6)
C11 C12 C17 124.2(6)
C13 C12 C17 126.9(6)
C11 C12 U1 74.0(4)
C13 C12 U1 75.7(4)
C17 C12 U1 123.8(4)
C14 C13 C12 108.5(6)
C14 C13 C18 124.8(6)
C12 C13 C18 126.2(6)
C14 C13 U1 73.5(4)
C12 C13 U1 74.8(4)
C18 C13 U1 124.2(4)
C13 C14 C15 107.6(6)
C13 C14 C19 126.7(6)
C15 C14 C19 124.8(6)
C13 C14 U1 77.2(4)
C15 C14 U1 74.0(4)
C19 C14 U1 122.9(4)
C11 C15 C14 108.2(6)
C11 C15 C20 126.8(6)
C14 C15 C20 124.7(6)
C11 C15 U1 76.1(3)
C14 C15 U1 75.7(3)
C20 C15 U1 119.5(4)
C11 C16 H16A 109.5
C11 C16 H16B 109.5
H16A C16 H16B 109.5
C11 C16 H16C 109.5
H16A C16 H16C 109.5
H16B C16 H16C 109.5
C12 C17 H17A 109.5
C12 C17 H17B 109.5
H17A C17 H17B 109.5
C12 C17 H17C 109.5
H17A C17 H17C 109.5
H17B C17 H17C 109.5
C13 C18 H18A 109.5
C13 C18 H18B 109.5
H18A C18 H18B 109.5
C13 C18 H18C 109.5
H18A C18 H18C 109.5
H18B C18 H18C 109.5
C14 C19 H19A 109.5
C14 C19 H19B 109.5
H19A C19 H19B 109.5
C14 C19 H19C 109.5
H19A C19 H19C 109.5
H19B C19 H19C 109.5
C15 C20 H20A 109.5
C15 C20 H20B 109.5
H20A C20 H20B 109.5
C15 C20 H20C 109.5
H20A C20 H20C 109.5
H20B C20 H20C 109.5
C22 C21 C26 120.5(6)
C22 C21 Se1 118.2(5)
C26 C21 Se1 121.0(5)
C21 C22 C23 120.3(7)
C21 C22 H22 119.8
C23 C22 H22 119.8
C22 C23 C24 119.2(7)
C22 C23 H23 120.4
C24 C23 H23 120.4
C23 C24 C25 121.0(6)
C23 C24 H24 119.5
C25 C24 H24 119.5
C26 C25 C24 119.3(6)
C26 C25 H25 120.3
C24 C25 H25 120.3
C25 C26 C21 119.6(6)
C25 C26 H26 120.2
C21 C26 H26 120.2
C32 C27 C28 117.7(6)
C32 C27 Se2 120.5(5)
C28 C27 Se2 121.8(5)
C29 C28 C27 121.0(6)
C29 C28 H28 119.5
C27 C28 H28 119.5
C30 C29 C28 119.8(7)
C30 C29 H29 120.1
C28 C29 H29 120.1
C29 C30 C31 119.7(6)
C29 C30 H30 120.1
C31 C30 H30 120.1
C32 C31 C30 119.2(7)
C32 C31 H31 120.4
C30 C31 H31 120.4
C31 C32 C27 122.5(7)
C31 C32 H32 118.8
C27 C32 H32 118.8
C21 Se1 U1 112.74(17)
C27 Se2 U1 114.8(2)
C1 U1 C5 30.15(19)
C1 U1 C15 108.32(19)
C5 U1 C15 92.04(19)
C1 U1 C14 138.3(2)
C5 U1 C14 120.56(19)
C15 U1 C14 30.30(19)
C1 U1 C11 91.8(2)
C5 U1 C11 89.5(2)
C15 U1 C11 30.02(18)
C14 U1 C11 49.6(2)
C1 U1 C2 30.1(2)
C5 U1 C2 49.18(19)
C15 U1 C2 138.04(19)
C14 U1 C2 168.31(19)
C11 U1 C2 120.2(2)
C1 U1 C4 49.54(18)
C5 U1 C4 29.73(17)
C15 U1 C4 106.84(19)
C14 U1 C4 126.31(19)
C11 U1 C4 115.29(19)
C2 U1 C4 48.96(19)
C1 U1 C12 106.7(2)
C5 U1 C12 115.36(19)
C15 U1 C12 49.06(17)
C14 U1 C12 48.97(19)
C11 U1 C12 29.66(18)
C2 U1 C12 126.5(2)
C4 U1 C12 143.84(19)
C1 U1 C13 136.2(2)
C5 U1 C13 137.71(19)
C15 U1 C13 48.97(19)
C14 U1 C13 29.36(18)
C11 U1 C13 49.0(2)
C2 U1 C13 152.1(2)
C4 U1 C13 154.82(19)
C12 U1 C13 29.50(19)
C1 U1 C3 49.36(19)
C5 U1 C3 49.04(18)
C15 U1 C3 136.51(18)
C14 U1 C3 151.99(19)
C11 U1 C3 137.80(19)
C2 U1 C3 29.42(18)
C4 U1 C3 29.75(17)
C12 U1 C3 155.13(19)
C13 U1 C3 173.20(19)
C1 U1 Se2 120.77(14)
C5 U1 Se2 102.57(13)
C15 U1 Se2 103.54(13)
C14 U1 Se2 86.64(14)
C11 U1 Se2 133.11(15)
C2 U1 Se2 100.71(15)
C4 U1 Se2 74.12(13)
C12 U1 Se2 131.65(14)
C13 U1 Se2 102.33(14)
C3 U1 Se2 73.19(13)
C1 U1 Se1 101.90(14)
C5 U1 Se1 131.51(14)
C15 U1 Se1 121.69(13)
C14 U1 Se1 102.11(14)
C11 U1 Se1 103.21(14)
C2 U1 Se1 85.41(14)
C4 U1 Se1 130.44(13)
C12 U1 Se1 75.14(12)
C13 U1 Se1 74.73(13)
C3 U1 Se1 100.92(12)
Se2 U1 Se1 101.77(2)

loop_
_geom_bond_atom_site_label_1
_geom_bond_atom_site_label_2
_geom_bond_distance
C1 C5 1.403(9)
C1 C2 1.415(9)
C1 C6 1.506(9)
C1 U1 2.695(6)
C2 C3 1.404(9)
C2 C7 1.508(9)
C2 U1 2.751(6)
C3 C4 1.419(8)
C3 C8 1.507(8)
C3 U1 2.776(6)
C4 C5 1.399(8)
C4 C9 1.492(8)
C4 U1 2.753(5)
C5 C10 1.538(8)
C5 U1 2.697(6)
C6 H6A 0.9800
C6 H6B 0.9800
C6 H6C 0.9800
C7 H7A 0.9800
C7 H7B 0.9800
C7 H7C 0.9800
C8 H8A 0.9800
C8 H8B 0.9800
C8 H8C 0.9800
C9 H9A 0.9800
C9 H9B 0.9800
C9 H9C 0.9800
C10 H10A 0.9800
C10 H10B 0.9800
C10 H10C 0.9800
C11 C12 1.406(9)
C11 C15 1.408(8)
C11 C16 1.494(9)
C11 U1 2.731(6)
C12 C13 1.409(9)
C12 C17 1.511(8)
C12 U1 2.761(6)
C13 C14 1.394(8)
C13 C18 1.497(8)
C13 U1 2.772(6)
C14 C15 1.419(9)
C14 C19 1.520(9)
C14 U1 2.725(6)
C15 C20 1.514(8)
C15 U1 2.703(6)
C16 H16A 0.9800
C16 H16B 0.9800
C16 H16C 0.9800
C17 H17A 0.9800
C17 H17B 0.9800
C17 H17C 0.9800
C18 H18A 0.9800
C18 H18B 0.9800
C18 H18C 0.9800
C19 H19A 0.9800
C19 H19B 0.9800
C19 H19C 0.9800
C20 H20A 0.9800
C20 H20B 0.9800
C20 H20C 0.9800
C21 C22 1.370(9)
C21 C26 1.398(9)
C21 Se1 1.926(6)
C22 C23 1.384(9)
C22 H22 0.9500
C23 C24 1.386(11)
C23 H23 0.9500
C24 C25 1.386(10)
C24 H24 0.9500
C25 C26 1.382(9)
C25 H25 0.9500
C26 H26 0.9500
C27 C32 1.373(9)
C27 C28 1.380(9)
C27 Se2 1.911(6)
C28 C29 1.376(9)
C28 H28 0.9500
C29 C30 1.369(9)
C29 H29 0.9500
C30 C31 1.388(9)
C30 H30 0.9500
C31 C32 1.353(9)
C31 H31 0.9500
C32 H32 0.9500
Se1 U1 2.8011(7)
Se2 U1 2.7997(7)
